data_4089573
loop_
_publ_author_name
'Schr\"oder, Fabian G.'
'Lichtenberg, Crispin'
'Elfferding, Michael'
'Sundermeyer, J\"org'

_publ_section_title
;
 Deprotonated P-ylides As Templates for Novel Cyclopentadienyl
 Phosphonioalkyl, -alkylidene, and -alkylidyne (CpPC) Constrained-Geometry
 Complexes
;
_journal_issue 18
_journal_name_full Organometallics
_journal_page_first 5082
_journal_paper_doi 10.1021/om4005548
_journal_volume 32
_journal_year 2013
_chemical_formula_moiety 'C14 H25 P1'
_chemical_formula_sum 'C14 H25 P'
_chemical_formula_weight 224.31
_chemical_name_common 'compound 1b'
_space_group_IT_number 14
_space_group_name_Hall '-P 2ybc'
_space_group_name_H-M_alt 'P 1 21/c 1'
_symmetry_cell_setting monoclinic
_symmetry_space_group_name_Hall '-P 2ybc'
_symmetry_space_group_name_H-M 'P 1 21/c 1'
_atom_sites_solution_hydrogens geom
_atom_sites_solution_primary direct
_atom_sites_solution_secondary difmap
_audit_creation_method SHELXL-97
_cell_angle_alpha 90.00
_cell_angle_beta 104.430(6)
_cell_angle_gamma 90.00
_cell_formula_units_Z 4
_cell_length_a 7.9337(6)
_cell_length_b 11.1122(8)
_cell_length_c 15.7018(12)
_cell_measurement_reflns_used 4655
_cell_measurement_temperature 100(2)
_cell_measurement_theta_max 27.11
_cell_measurement_theta_min 2.27
_cell_volume 1340.61(18)
_computing_cell_refinement 'STOE X-AREA'
_computing_data_collection 'STOE X-AREA'
_computing_data_reduction 'STOE X-RED'
_computing_molecular_graphics 'Diamond 3.0 (Brandenburg, 2004)'
_computing_publication_material 'WinGX publication routines (Farrugia, 1999)'
_computing_structure_refinement 'SHELXL-97 (Sheldrick, 2008)'
_computing_structure_solution 'SIR2008 (Giacovazzo et al, 2008)'
_diffrn_ambient_temperature 100(2)
_diffrn_detector_area_resol_mean 6.67
_diffrn_measured_fraction_theta_full 0.997
_diffrn_measured_fraction_theta_max 0.994
_diffrn_measurement_device_type 'STOE IPDS 2'
_diffrn_measurement_method 'rotation method'
_diffrn_radiation_monochromator graphite
_diffrn_radiation_source 'fine-focus sealed tube'
_diffrn_radiation_type MoK\a
_diffrn_radiation_wavelength 0.71073
_diffrn_reflns_av_R_equivalents 0.1060
_diffrn_reflns_av_sigmaI/netI 0.1096
_diffrn_reflns_limit_h_max 10
_diffrn_reflns_limit_h_min -9
_diffrn_reflns_limit_k_max 14
_diffrn_reflns_limit_k_min -14
_diffrn_reflns_limit_l_max 19
_diffrn_reflns_limit_l_min -17
_diffrn_reflns_number 8170
_diffrn_reflns_theta_full 25.00
_diffrn_reflns_theta_max 26.73
_diffrn_reflns_theta_min 2.27
_exptl_absorpt_coefficient_mu 0.175
_exptl_absorpt_correction_T_max 1.3946
_exptl_absorpt_correction_T_min 0.8451
_exptl_absorpt_correction_type multi-scan
_exptl_absorpt_process_details
;
[c.f. r.h. blessing, acta cryst. (1995), a51, 33-38]
;
_exptl_crystal_colour colourless
_exptl_crystal_density_diffrn 1.111
_exptl_crystal_density_method 'not measured'
_exptl_crystal_description prism
_exptl_crystal_F_000 496
_exptl_crystal_size_max 0.16
_exptl_crystal_size_mid 0.12
_exptl_crystal_size_min 0.09
_refine_diff_density_max 0.693
_refine_diff_density_min -0.404
_refine_diff_density_rms 0.080
_refine_ls_extinction_method none
_refine_ls_goodness_of_fit_ref 0.870
_refine_ls_hydrogen_treatment constr
_refine_ls_matrix_type full
_refine_ls_number_parameters 143
_refine_ls_number_reflns 2828
_refine_ls_number_restraints 0
_refine_ls_restrained_S_all 0.870
_refine_ls_R_factor_all 0.0916
_refine_ls_R_factor_gt 0.0563
_refine_ls_shift/su_max 0.000
_refine_ls_shift/su_mean 0.000
_refine_ls_structure_factor_coef Fsqd
_refine_ls_weighting_details 'calc w=1/[\s^2^(Fo^2^)+(0.0703P)^2^+0.0000P] where P=(Fo^2^+2Fc^2^)/3'
_refine_ls_weighting_scheme calc
_refine_ls_wR_factor_gt 0.1291
_refine_ls_wR_factor_ref 0.1385
_reflns_number_gt 1749
_reflns_number_total 2828
_reflns_threshold_expression >2\s(I)
_cod_data_source_file om4005548_si_001.cif
_cod_data_source_block cpd1b
_cod_original_cell_volume 1340.61(17)
_cod_original_sg_symbol_H-M 'P 21/c'
_cod_database_code 4089573

loop_
_symmetry_equiv_pos_as_xyz
'x, y, z'
'-x, y+1/2, -z+1/2'
'-x, -y, -z'
'x, -y-1/2, z-1/2'

loop_
_atom_site_label
_atom_site_type_symbol
_atom_site_fract_x
_atom_site_fract_y
_atom_site_fract_z
_atom_site_U_iso_or_equiv
_atom_site_adp_type
_atom_site_occupancy
_atom_site_symmetry_multiplicity
_atom_site_calc_flag
_atom_site_refinement_flags
C1 C 0.9774(3) 0.2178(2) 0.38778(18) 0.0264(6) Uani 1 1 d .
C2 C 1.0250(4) 0.3402(3) 0.40723(19) 0.0324(6) Uani 1 1 d .
H2 H 0.9669 0.4086 0.3774 0.039 Uiso 1 1 calc R
C3 C 1.1706(3) 0.3421(3) 0.47715(18) 0.0312(6) Uani 1 1 d .
H3 H 1.2298 0.4123 0.5034 0.037 Uiso 1 1 calc R
C4 C 1.2171(3) 0.2228(3) 0.50325(18) 0.0287(6) Uani 1 1 d .
H4 H 1.3125 0.1990 0.5499 0.034 Uiso 1 1 calc R
C5 C 1.0991(3) 0.1459(2) 0.44889(17) 0.0261(6) Uani 1 1 d .
H5 H 1.0996 0.0605 0.4520 0.031 Uiso 1 1 calc R
C6 C 0.8155(4) -0.0010(2) 0.30828(19) 0.0276(6) Uani 1 1 d .
H6A H 0.9036 -0.0219 0.2767 0.041 Uiso 1 1 calc R
H6B H 0.7033 -0.0359 0.2777 0.041 Uiso 1 1 calc R
H6C H 0.8505 -0.0328 0.3683 0.041 Uiso 1 1 calc R
C7 C 0.7830(3) 0.2133(2) 0.19820(18) 0.0256(6) Uani 1 1 d .
C8 C 0.9666(4) 0.2043(3) 0.1835(2) 0.0312(6) Uani 1 1 d .
H8A H 1.0068 0.1207 0.1914 0.047 Uiso 1 1 calc R
H8B H 1.0460 0.2558 0.2260 0.047 Uiso 1 1 calc R
H8C H 0.9643 0.2308 0.1237 0.047 Uiso 1 1 calc R
C9 C 0.6601(4) 0.1330(3) 0.12942(19) 0.0312(6) Uani 1 1 d .
H9A H 0.6547 0.1636 0.0703 0.047 Uiso 1 1 calc R
H9B H 0.5434 0.1342 0.1399 0.047 Uiso 1 1 calc R
H9C H 0.7044 0.0503 0.1345 0.047 Uiso 1 1 calc R
C10 C 0.7220(4) 0.3449(2) 0.18605(19) 0.0283(6) Uani 1 1 d .
H10A H 0.7939 0.3943 0.2330 0.043 Uiso 1 1 calc R
H10B H 0.6000 0.3500 0.1885 0.043 Uiso 1 1 calc R
H10C H 0.7333 0.3744 0.1289 0.043 Uiso 1 1 calc R
C11 C 0.5946(3) 0.1916(2) 0.35013(19) 0.0277(6) Uani 1 1 d .
C12 C 0.4241(3) 0.1591(3) 0.28344(19) 0.0312(6) Uani 1 1 d .
H12A H 0.3274 0.1643 0.3118 0.047 Uiso 1 1 calc R
H12B H 0.4318 0.0770 0.2621 0.047 Uiso 1 1 calc R
H12C H 0.4040 0.2154 0.2339 0.047 Uiso 1 1 calc R
C13 C 0.5876(4) 0.3253(2) 0.37697(19) 0.0309(6) Uani 1 1 d .
H13A H 0.5721 0.3764 0.3247 0.046 Uiso 1 1 calc R
H13B H 0.6965 0.3468 0.4194 0.046 Uiso 1 1 calc R
H13C H 0.4897 0.3373 0.4038 0.046 Uiso 1 1 calc R
C14 C 0.6112(4) 0.1140(3) 0.43283(19) 0.0316(6) Uani 1 1 d .
H14A H 0.5191 0.1358 0.4616 0.047 Uiso 1 1 calc R
H14B H 0.7251 0.1279 0.4735 0.047 Uiso 1 1 calc R
H14C H 0.6000 0.0288 0.4162 0.047 Uiso 1 1 calc R
P1 P 0.79535(8) 0.16124(6) 0.31218(5) 0.02240(19) Uani 1 1 d .

loop_
_atom_site_aniso_label
_atom_site_aniso_U_11
_atom_site_aniso_U_22
_atom_site_aniso_U_33
_atom_site_aniso_U_23
_atom_site_aniso_U_13
_atom_site_aniso_U_12
C1 0.0188(13) 0.0332(14) 0.0259(14) 0.0013(12) 0.0030(11) -0.0009(11)
C2 0.0294(14) 0.0330(14) 0.0309(14) 0.0039(13) 0.0002(12) -0.0002(12)
C3 0.0225(13) 0.0401(15) 0.0298(15) -0.0029(13) 0.0042(11) -0.0084(12)
C4 0.0176(13) 0.0445(16) 0.0225(14) 0.0022(12) 0.0024(11) 0.0014(11)
C5 0.0166(12) 0.0337(14) 0.0269(14) 0.0020(11) 0.0032(10) 0.0005(10)
C6 0.0223(13) 0.0255(12) 0.0339(15) 0.0024(12) 0.0052(11) 0.0010(10)
C7 0.0205(12) 0.0329(14) 0.0231(13) -0.0001(11) 0.0051(10) 0.0007(11)
C8 0.0247(14) 0.0345(14) 0.0381(17) 0.0017(12) 0.0148(13) -0.0003(11)
C9 0.0283(14) 0.0387(16) 0.0252(14) -0.0004(12) 0.0040(11) -0.0010(11)
C10 0.0254(13) 0.0327(13) 0.0269(13) 0.0044(13) 0.0064(10) 0.0006(12)
C11 0.0183(13) 0.0371(15) 0.0274(14) 0.0005(11) 0.0054(11) 0.0012(10)
C12 0.0189(13) 0.0408(15) 0.0335(15) 0.0022(14) 0.0058(11) 0.0007(12)
C13 0.0277(14) 0.0376(15) 0.0293(14) 0.0020(12) 0.0108(11) 0.0057(12)
C14 0.0271(14) 0.0387(15) 0.0305(16) 0.0037(12) 0.0099(12) 0.0042(12)
P1 0.0154(3) 0.0273(3) 0.0233(3) 0.0006(3) 0.0025(2) 0.0006(3)

loop_
_atom_type_symbol
_atom_type_description
_atom_type_scat_dispersion_real
_atom_type_scat_dispersion_imag
_atom_type_scat_source
C C 0.0033 0.0016 'International Tables Vol C Tables 4.2.6.8 and 6.1.1.4'
H H 0.0000 0.0000 'International Tables Vol C Tables 4.2.6.8 and 6.1.1.4'
P P 0.1023 0.0942 'International Tables Vol C Tables 4.2.6.8 and 6.1.1.4'

loop_
_geom_angle_atom_site_label_1
_geom_angle_atom_site_label_2
_geom_angle_atom_site_label_3
_geom_angle
C2 C1 C5 107.0(2)
C2 C1 P1 128.4(2)
C5 C1 P1 124.3(2)
C3 C2 C1 108.0(3)
C3 C2 H2 126.0
C1 C2 H2 126.0
C2 C3 C4 108.9(3)
C2 C3 H3 125.6
C4 C3 H3 125.6
C5 C4 C3 108.2(2)
C5 C4 H4 125.9
C3 C4 H4 125.9
C4 C5 C1 107.9(2)
C4 C5 H5 126.0
C1 C5 H5 126.0
P1 C6 H6A 109.5
P1 C6 H6B 109.5
H6A C6 H6B 109.5
P1 C6 H6C 109.5
H6A C6 H6C 109.5
H6B C6 H6C 109.5
C8 C7 C10 108.9(2)
C8 C7 C9 108.4(2)
C10 C7 C9 109.8(2)
C8 C7 P1 107.50(19)
C10 C7 P1 110.76(19)
C9 C7 P1 111.46(19)
C7 C8 H8A 109.5
C7 C8 H8B 109.5
H8A C8 H8B 109.5
C7 C8 H8C 109.5
H8A C8 H8C 109.5
H8B C8 H8C 109.5
C7 C9 H9A 109.5
C7 C9 H9B 109.5
H9A C9 H9B 109.5
C7 C9 H9C 109.5
H9A C9 H9C 109.5
H9B C9 H9C 109.5
C7 C10 H10A 109.5
C7 C10 H10B 109.5
H10A C10 H10B 109.5
C7 C10 H10C 109.5
H10A C10 H10C 109.5
H10B C10 H10C 109.5
C12 C11 C14 108.7(2)
C12 C11 C13 109.0(2)
C14 C11 C13 108.0(2)
C12 C11 P1 114.68(19)
C14 C11 P1 105.55(18)
C13 C11 P1 110.61(18)
C11 C12 H12A 109.5
C11 C12 H12B 109.5
H12A C12 H12B 109.5
C11 C12 H12C 109.5
H12A C12 H12C 109.5
H12B C12 H12C 109.5
C11 C13 H13A 109.5
C11 C13 H13B 109.5
H13A C13 H13B 109.5
C11 C13 H13C 109.5
H13A C13 H13C 109.5
H13B C13 H13C 109.5
C11 C14 H14A 109.5
C11 C14 H14B 109.5
H14A C14 H14B 109.5
C11 C14 H14C 109.5
H14A C14 H14C 109.5
H14B C14 H14C 109.5
C1 P1 C6 108.45(13)
C1 P1 C7 112.30(13)
C6 P1 C7 105.10(13)
C1 P1 C11 110.25(13)
C6 P1 C11 106.29(13)
C7 P1 C11 114.00(12)

loop_
_geom_bond_atom_site_label_1
_geom_bond_atom_site_label_2
_geom_bond_distance
C1 C2 1.424(4)
C1 C5 1.424(4)
C1 P1 1.742(3)
C2 C3 1.381(4)
C2 H2 0.9500
C3 C4 1.409(4)
C3 H3 0.9500
C4 C5 1.392(4)
C4 H4 0.9500
C5 H5 0.9500
C6 P1 1.812(3)
C6 H6A 0.9800
C6 H6B 0.9800
C6 H6C 0.9800
C7 C8 1.534(4)
C7 C10 1.538(4)
C7 C9 1.545(4)
C7 P1 1.860(3)
C8 H8A 0.9800
C8 H8B 0.9800
C8 H8C 0.9800
C9 H9A 0.9800
C9 H9B 0.9800
C9 H9C 0.9800
C10 H10A 0.9800
C10 H10B 0.9800
C10 H10C 0.9800
C11 C12 1.533(4)
C11 C14 1.537(4)
C11 C13 1.549(4)
C11 P1 1.865(3)
C12 H12A 0.9800
C12 H12B 0.9800
C12 H12C 0.9800
C13 H13A 0.9800
C13 H13B 0.9800
C13 H13C 0.9800
C14 H14A 0.9800
C14 H14B 0.9800
C14 H14C 0.9800

loop_
_geom_torsion_atom_site_label_1
_geom_torsion_atom_site_label_2
_geom_torsion_atom_site_label_3
_geom_torsion_atom_site_label_4
_geom_torsion
C5 C1 C2 C3 0.3(3)
P1 C1 C2 C3 174.5(2)
C1 C2 C3 C4 -0.2(3)
C2 C3 C4 C5 0.0(3)
C3 C4 C5 C1 0.2(3)
C2 C1 C5 C4 -0.3(3)
P1 C1 C5 C4 -174.8(2)
C2 C1 P1 C6 174.2(3)
C5 C1 P1 C6 -12.5(3)
C2 C1 P1 C7 58.5(3)
C5 C1 P1 C7 -128.2(2)
C2 C1 P1 C11 -69.8(3)
C5 C1 P1 C11 103.5(2)
C8 C7 P1 C1 43.0(2)
C10 C7 P1 C1 -75.9(2)
C9 C7 P1 C1 161.59(19)
C8 C7 P1 C6 -74.7(2)
C10 C7 P1 C6 166.42(18)
C9 C7 P1 C6 43.9(2)
C8 C7 P1 C11 169.30(18)
C10 C7 P1 C11 50.4(2)
C9 C7 P1 C11 -72.1(2)
C12 C11 P1 C1 173.1(2)
C14 C11 P1 C1 -67.3(2)
C13 C11 P1 C1 49.3(2)
C12 C11 P1 C6 -69.6(2)
C14 C11 P1 C6 50.0(2)
C13 C11 P1 C6 166.60(19)
C12 C11 P1 C7 45.7(2)
C14 C11 P1 C7 165.28(18)
C13 C11 P1 C7 -78.1(2)
